data_2015577
loop_
_publ_author_name
'Duskova, Jarmila'
'Jiri Labsky'
'Ivana Cisarova'
'Tereza Skalova'
'Jan Dohnalek'
'Jindrich Hasek'

_publ_section_title
;4-Acetamido-3,3,5,5-[^2^H~4~]-2,2,6,6-tetra([^2^H~3~]methyl)piperidin-1-yloxyl
 0.33-hydrate
;
_journal_coeditor_code SK3034
_journal_issue 9
_journal_name_full 'Acta Crystallographica Section C'
_journal_page_first o563
_journal_page_last o566
_journal_paper_doi 10.1107/S0108270106024814
_journal_volume 62
_journal_year 2006
_chemical_formula_moiety 'C11 H5 D16 N2 O2 , 0.33H2 O'
_chemical_formula_sum 'C11 H5.66 D16 N2 O2.33'
_chemical_formula_weight 235.34
_chemical_name_systematic
;4-Acetamido-3,3,5,5-[^2^H~4~]-2,2,6,6-tetra([^2^H~3~]methyl)piperidin-1-yloxyl
0.33-hydrate
;
_space_group_IT_number 2
_symmetry_cell_setting triclinic
_symmetry_space_group_name_Hall '-P 1'
_symmetry_space_group_name_H-M 'P -1'
_atom_sites_solution_hydrogens geom
_atom_sites_solution_primary direct
_atom_sites_solution_secondary difmap
_cell_angle_alpha 109.3510(10)
_cell_angle_beta 101.6780(10)
_cell_angle_gamma 90.3250(10)
_cell_formula_units_Z 6
_cell_length_a 10.6940(3)
_cell_length_b 11.7120(3)
_cell_length_c 16.0480(5)
_cell_measurement_reflns_used 36138
_cell_measurement_temperature 150
_cell_measurement_theta_max 27.48
_cell_measurement_theta_min 1.00
_cell_volume 1851.41(9)
_computing_cell_refinement 'COLLECT and DENZO'
_computing_data_collection 'COLLECT (Nonius, 1998) and DENZO (Otwinowski & Minor, 1997)'
_computing_data_reduction 'COLLECT and DENZO'
_computing_molecular_graphics 'DIAMOND (Brandenburg & Putz, 2005)'
_computing_publication_material 'SHELXL97 and DIAMOND'
_computing_structure_refinement 'SHELXL97 (Sheldrick, 1997)'
_computing_structure_solution 'SHELXS97 (Sheldrick, 1990)'
_diffrn_ambient_temperature 150
_diffrn_measured_fraction_theta_full 0.986
_diffrn_measured_fraction_theta_max 0.986
_diffrn_measurement_device_type 'Nonius KappaCCD area-detector'
_diffrn_measurement_method '\f and \w'
_diffrn_radiation_monochromator graphite
_diffrn_radiation_source 'fine-focus sealed tube'
_diffrn_radiation_type MoK\a
_diffrn_radiation_wavelength 0.71070
_diffrn_reflns_av_R_equivalents 0.055
_diffrn_reflns_av_sigmaI/netI 0.0345
_diffrn_reflns_limit_h_max 13
_diffrn_reflns_limit_h_min 0
_diffrn_reflns_limit_k_max 15
_diffrn_reflns_limit_k_min -15
_diffrn_reflns_limit_l_max 20
_diffrn_reflns_limit_l_min -20
_diffrn_reflns_number 35956
_diffrn_reflns_theta_full 27.52
_diffrn_reflns_theta_max 27.52
_diffrn_reflns_theta_min 1.89
_diffrn_standards_decay_% 0
_diffrn_standards_number 0
_exptl_absorpt_coefficient_mu 0.079
_exptl_absorpt_correction_type none
_exptl_crystal_colour red
_exptl_crystal_density_diffrn 1.266
_exptl_crystal_density_method 'not measured'
_exptl_crystal_description irregular
_exptl_crystal_F_000 722
_exptl_crystal_size_max 0.2
_exptl_crystal_size_mid 0.1
_exptl_crystal_size_min 0.1
_refine_diff_density_max 0.289
_refine_diff_density_min -0.276
_refine_ls_extinction_method none
_refine_ls_goodness_of_fit_ref 1.051
_refine_ls_hydrogen_treatment mixed
_refine_ls_matrix_type full
_refine_ls_number_parameters 663
_refine_ls_number_reflns 8420
_refine_ls_number_restraints 0
_refine_ls_restrained_S_all 1.051
_refine_ls_R_factor_all 0.0629
_refine_ls_R_factor_gt 0.0481
_refine_ls_shift/su_max 0.001
_refine_ls_shift/su_mean <0.001
_refine_ls_structure_factor_coef Fsqd
_refine_ls_weighting_details 'calc w=1/[\s^2^(Fo^2^)+(0.1025P)^2^+1.9749P] where P=(Fo^2^+2Fc^2^)/3'
_refine_ls_weighting_scheme calc
_refine_ls_wR_factor_gt 0.1288
_refine_ls_wR_factor_ref 0.1397
_reflns_number_gt 6918
_reflns_number_total 8420
_reflns_threshold_expression I>2\s(I)
_cod_data_source_file sk3034.cif
_cod_data_source_block I
_cod_database_code 2015577
_cod_database_fobs_code 2015577

loop_
_symmetry_equiv_pos_as_xyz
'x, y, z'
'-x, -y, -z'

loop_
_atom_site_type_symbol
_atom_site_label
_atom_site_fract_x
_atom_site_fract_y
_atom_site_fract_z
_atom_site_U_iso_or_equiv
_atom_site_adp_type
_atom_site_calc_flag
_atom_site_refinement_flags
_atom_site_occupancy
N N1A -0.14768(11) -0.19819(11) 0.11928(8) 0.0217(3) Uani d . 1
C C2A -0.10408(13) -0.31362(13) 0.13216(10) 0.0223(3) Uani d . 1
C C3A 0.02115(14) -0.34365(13) 0.10016(11) 0.0227(3) Uani d . 1
H H1A 0.0028(16) -0.3762(15) 0.0342(12) 0.020(4) Uiso d . 1
H H2A 0.0545(17) -0.4107(16) 0.1206(12) 0.026(4) Uiso d . 1
C C4A 0.12033(14) -0.23576(13) 0.13106(10) 0.0211(3) Uani d . 1
H H3A 0.1490(16) -0.2046(15) 0.2005(11) 0.019(4) Uiso d . 1
C C5A 0.06178(14) -0.13905(14) 0.09486(10) 0.0228(3) Uani d . 1
H H4A 0.1238(19) -0.0660(19) 0.1114(13) 0.038(5) Uiso d . 1
H H5A 0.0411(15) -0.1745(14) 0.0290(11) 0.017(4) Uiso d . 1
C C6A -0.05908(14) -0.09311(13) 0.12814(10) 0.0213(3) Uani d . 1
O O7A -0.26091(10) -0.17264(10) 0.13163(8) 0.0314(3) Uani d . 1
C C8A -0.20714(16) -0.41538(15) 0.07429(14) 0.0317(4) Uani d . 1
H H6A -0.1809(18) -0.4937(18) 0.0830(13) 0.034(5) Uiso d . 1
H H7A -0.2207(19) -0.4242(18) 0.0113(15) 0.037(5) Uiso d . 1
H H8A -0.289(2) -0.4010(19) 0.0919(14) 0.041(5) Uiso d . 1
C C9A -0.08954(17) -0.30095(17) 0.23181(12) 0.0307(4) Uani d . 1
H H9A -0.0684(18) -0.3804(18) 0.2408(13) 0.032(5) Uiso d . 1
H H10A -0.026(2) -0.2390(19) 0.2714(14) 0.037(5) Uiso d . 1
H H11A -0.172(2) -0.2813(18) 0.2503(13) 0.038(5) Uiso d . 1
N N10A 0.23482(12) -0.27244(12) 0.09560(9) 0.0217(3) Uani d . 1
H H18A 0.2357(17) -0.2770(16) 0.0410(13) 0.026(4) Uiso d . 1
C C11A 0.33513(14) -0.31190(13) 0.14028(10) 0.0231(3) Uani d . 1
O O12A 0.33929(11) -0.31779(12) 0.21619(8) 0.0335(3) Uani d . 1
C C13A 0.44402(16) -0.34666(16) 0.09277(13) 0.0305(4) Uani d . 1
H H19A 0.4666 -0.4262 0.0917 0.039(5) Uiso calc R 1
H H20A 0.4186 -0.3465 0.0319 0.051(6) Uiso calc R 1
H H21A 0.5168 -0.2892 0.1244 0.052(6) Uiso calc R 1
C C14A -0.12905(16) -0.02484(15) 0.06853(11) 0.0267(3) Uani d . 1
H H12A -0.1523(18) -0.0767(17) 0.0052(13) 0.029(5) Uiso d . 1
H H13A -0.2046(19) 0.0057(18) 0.0901(13) 0.035(5) Uiso d . 1
H H14A -0.0683(19) 0.0469(18) 0.0745(13) 0.035(5) Uiso d . 1
C C15A -0.02582(16) -0.00846(15) 0.22706(11) 0.0276(3) Uani d . 1
H H15A -0.1054(18) 0.0210(16) 0.2508(12) 0.029(5) Uiso d . 1
H H16A 0.0213(18) -0.0488(17) 0.2663(13) 0.033(5) Uiso d . 1
H H17A 0.0263(19) 0.0634(19) 0.2316(13) 0.036(5) Uiso d . 1
N N1B 0.61828(12) -0.18040(11) 0.78811(9) 0.0244(3) Uani d . 1
C C2B 0.58367(14) -0.29879(14) 0.79719(11) 0.0260(3) Uani d . 1
C C3B 0.43801(14) -0.32692(14) 0.77012(11) 0.0241(3) Uani d . 1
H H1B 0.4099(17) -0.3516(16) 0.7065(13) 0.023(4) Uiso d . 1
H H2B 0.4176(18) -0.3931(17) 0.7905(13) 0.030(5) Uiso d . 1
C C4B 0.36358(13) -0.21897(13) 0.80999(10) 0.0207(3) Uani d . 1
H H3B 0.3861(16) -0.1936(15) 0.8760(12) 0.019(4) Uiso d . 1
C C5B 0.39503(14) -0.11894(14) 0.77470(11) 0.0234(3) Uani d . 1
H H4B 0.3452(18) -0.0482(18) 0.7979(13) 0.032(5) Uiso d . 1
H H5B 0.3695(17) -0.1496(16) 0.7077(13) 0.025(4) Uiso d . 1
C C6B 0.53724(14) -0.07459(13) 0.80326(10) 0.0213(3) Uani d . 1
O O7B 0.73880(11) -0.15473(11) 0.79702(9) 0.0372(3) Uani d . 1
C C8B 0.64581(18) -0.39721(16) 0.73294(16) 0.0399(5) Uani d . 1
H H6B 0.614(2) -0.399(2) 0.6741(16) 0.045(6) Uiso d . 1
H H7B 0.627(2) -0.473(2) 0.7412(14) 0.042(5) Uiso d . 1
H H8B 0.743(2) -0.379(2) 0.7467(15) 0.051(6) Uiso d . 1
C C9B 0.63577(18) -0.29397(18) 0.89417(14) 0.0379(4) Uani d . 1
H H9B 0.595(2) -0.239(2) 0.9377(14) 0.039(5) Uiso d . 1
H H10B 0.728(2) -0.276(2) 0.9083(15) 0.052(6) Uiso d . 1
H H11B 0.618(2) -0.377(2) 0.8990(15) 0.046(6) Uiso d . 1
N N10B 0.22627(12) -0.25405(12) 0.78331(9) 0.0226(3) Uani d . 1
H H18B 0.1862(18) -0.2563(16) 0.7330(13) 0.025(4) Uiso d . 1
C C11B 0.16324(14) -0.28998(13) 0.83490(10) 0.0230(3) Uani d . 1
O O12B 0.21542(11) -0.29206(11) 0.91060(8) 0.0326(3) Uani d . 1
C C13B 0.02255(15) -0.32707(16) 0.79651(12) 0.0314(4) Uani d . 1
H H19B 0.0047 -0.3451 0.7322 0.047 Uiso calc R 1
H H20B -0.0266 -0.2619 0.8233 0.047 Uiso calc R 1
H H21B -0.0001 -0.3978 0.8095 0.047 Uiso calc R 1
C C14B 0.56499(17) -0.00369(16) 0.74389(12) 0.0295(3) Uani d . 1
H H12B 0.5125(18) 0.0686(18) 0.7534(13) 0.033(5) Uiso d . 1
H H13B 0.5424(18) -0.0534(18) 0.6792(14) 0.033(5) Uiso d . 1
H H14B 0.654(2) 0.0292(19) 0.7610(14) 0.044(6) Uiso d . 1
C C15B 0.57383(16) 0.00604(15) 0.90299(11) 0.0265(3) Uani d . 1
H H15B 0.5233(19) 0.0784(18) 0.9121(13) 0.036(5) Uiso d . 1
H H16B 0.668(2) 0.0369(18) 0.9201(13) 0.035(5) Uiso d . 1
H H17B 0.5576(17) -0.0379(17) 0.9399(13) 0.029(5) Uiso d . 1
N N1C 0.81996(11) -0.20859(11) 0.46042(8) 0.0214(3) Uani d . 1
C C2C 0.77299(14) -0.32254(14) 0.47107(11) 0.0253(3) Uani d . 1
C C3C 0.63028(14) -0.35161(14) 0.42626(11) 0.0261(3) Uani d . 1
H H1C 0.6199(17) -0.3813(16) 0.3579(12) 0.024(4) Uiso d . 1
H H2C 0.5994(17) -0.4142(17) 0.4446(12) 0.027(4) Uiso d . 1
C C4C 0.55080(14) -0.24249(14) 0.45116(10) 0.0231(3) Uani d . 1
H H3C 0.5541(16) -0.2119(16) 0.5162(12) 0.023(4) Uiso d . 1
C C5C 0.60171(14) -0.14547(14) 0.42052(11) 0.0240(3) Uani d . 1
H H4C 0.5541(18) -0.0726(18) 0.4334(12) 0.031(5) Uiso d . 1
H H5C 0.5929(16) -0.1783(15) 0.3523(12) 0.022(4) Uiso d . 1
C C6C 0.74258(14) -0.10166(13) 0.46341(10) 0.0224(3) Uani d . 1
O O7C 0.94257(10) -0.18538(10) 0.47978(8) 0.0299(3) Uani d . 1
C C8C 0.84757(18) -0.42541(16) 0.42266(15) 0.0372(4) Uani d . 1
H H6C 0.816(2) -0.500(2) 0.4246(14) 0.045(6) Uiso d . 1
H H7C 0.936(2) -0.413(2) 0.4529(16) 0.053(6) Uiso d . 1
H H8C 0.8412(19) -0.4317(18) 0.3562(14) 0.035(5) Uiso d . 1
C C9C 0.79691(17) -0.3069(2) 0.57180(13) 0.0367(4) Uani d . 1
H H9C 0.744(2) -0.249(2) 0.6054(15) 0.048(6) Uiso d . 1
H H10C 0.890(2) -0.277(2) 0.6028(15) 0.051(6) Uiso d . 1
H H11C 0.783(2) -0.385(2) 0.5754(15) 0.047(6) Uiso d . 1
N N10C 0.41633(12) -0.27733(12) 0.40567(9) 0.0241(3) Uani d . 1
H H18C 0.3961(18) -0.2845(17) 0.3474(14) 0.032(5) Uiso d . 1
C C11C 0.32679(14) -0.30199(14) 0.44554(10) 0.0255(3) Uani d . 1
O O12C 0.34864(11) -0.29327(13) 0.52631(8) 0.0398(3) Uani d . 1
C C13C 0.19437(15) -0.34011(17) 0.38599(12) 0.0304(3) Uani d . 1
H H19C 0.1369 -0.2799 0.4074 0.053(6) Uiso calc R 1
H H20C 0.1645 -0.4166 0.3877 0.045(6) Uiso calc R 1
H H21C 0.1972 -0.3480 0.3249 0.044(6) Uiso calc R 1
C C14C 0.79241(16) -0.03321(16) 0.40917(13) 0.0298(3) Uani d . 1
H H12C 0.743(2) 0.036(2) 0.4092(14) 0.043(5) Uiso d . 1
H H13C 0.7862(17) -0.0847(17) 0.3467(14) 0.029(5) Uiso d . 1
H H14C 0.881(2) -0.0033(18) 0.4349(14) 0.037(5) Uiso d . 1
C C15C 0.76135(17) -0.01808(17) 0.56222(12) 0.0327(4) Uani d . 1
H H15C 0.715(2) 0.056(2) 0.5659(14) 0.043(6) Uiso d . 1
H H16C 0.856(2) 0.0088(19) 0.5860(14) 0.044(6) Uiso d . 1
H H17C 0.7333(17) -0.0582(17) 0.5977(13) 0.028(5) Uiso d . 1
O O1 0.13294(12) -0.26369(12) 0.60071(8) 0.0307(3) Uani d . 1
H H1 0.194(2) -0.275(2) 0.5746(16) 0.049(6) Uiso d . 1
H H2 0.075(2) -0.234(2) 0.5666(17) 0.057(7) Uiso d . 1

loop_
_atom_site_aniso_label
_atom_site_aniso_U_11
_atom_site_aniso_U_22
_atom_site_aniso_U_33
_atom_site_aniso_U_12
_atom_site_aniso_U_13
_atom_site_aniso_U_23
N1A 0.0150(6) 0.0228(6) 0.0280(6) 0.0030(5) 0.0036(5) 0.0103(5)
C2A 0.0175(7) 0.0218(7) 0.0295(8) 0.0034(5) 0.0040(6) 0.0120(6)
C3A 0.0210(7) 0.0215(7) 0.0270(8) 0.0035(6) 0.0065(6) 0.0092(6)
C4A 0.0170(7) 0.0261(7) 0.0209(7) 0.0031(5) 0.0044(5) 0.0085(6)
C5A 0.0215(7) 0.0243(7) 0.0248(8) 0.0022(6) 0.0059(6) 0.0107(6)
C6A 0.0196(7) 0.0208(7) 0.0238(7) 0.0009(5) 0.0036(6) 0.0086(6)
O7A 0.0177(5) 0.0318(6) 0.0480(7) 0.0065(4) 0.0095(5) 0.0163(5)
C8A 0.0227(8) 0.0253(8) 0.0458(10) -0.0006(6) 0.0041(7) 0.0125(7)
C9A 0.0310(9) 0.0369(9) 0.0321(9) 0.0080(7) 0.0115(7) 0.0190(7)
N10A 0.0180(6) 0.0295(7) 0.0201(6) 0.0041(5) 0.0057(5) 0.0106(5)
C11A 0.0194(7) 0.0231(7) 0.0261(7) 0.0003(5) 0.0033(6) 0.0082(6)
O12A 0.0304(6) 0.0467(7) 0.0273(6) 0.0080(5) 0.0033(5) 0.0191(5)
C13A 0.0196(8) 0.0322(9) 0.0399(10) 0.0039(6) 0.0086(7) 0.0113(7)
C14A 0.0276(8) 0.0259(8) 0.0280(8) 0.0056(6) 0.0046(7) 0.0119(7)
C15A 0.0283(8) 0.0266(8) 0.0249(8) 0.0019(6) 0.0041(6) 0.0060(6)
N1B 0.0173(6) 0.0244(6) 0.0310(7) 0.0002(5) 0.0068(5) 0.0079(5)
C2B 0.0197(7) 0.0212(7) 0.0354(8) 0.0014(5) 0.0031(6) 0.0093(6)
C3B 0.0198(7) 0.0228(7) 0.0290(8) -0.0002(6) 0.0037(6) 0.0089(6)
C4B 0.0164(7) 0.0256(7) 0.0199(7) 0.0002(5) 0.0023(5) 0.0086(6)
C5B 0.0195(7) 0.0259(8) 0.0260(8) 0.0029(6) 0.0035(6) 0.0114(6)
C6B 0.0202(7) 0.0214(7) 0.0232(7) 0.0027(5) 0.0054(6) 0.0082(6)
O7B 0.0179(6) 0.0330(6) 0.0603(8) 0.0001(5) 0.0127(5) 0.0127(6)
C8B 0.0270(9) 0.0249(9) 0.0632(14) 0.0041(7) 0.0145(9) 0.0059(8)
C9B 0.0304(9) 0.0386(10) 0.0452(11) -0.0021(8) -0.0071(8) 0.0238(9)
N10B 0.0166(6) 0.0310(7) 0.0213(6) 0.0010(5) 0.0018(5) 0.0116(5)
C11B 0.0232(7) 0.0225(7) 0.0254(7) 0.0029(6) 0.0075(6) 0.0094(6)
O12B 0.0331(6) 0.0429(7) 0.0275(6) 0.0017(5) 0.0064(5) 0.0194(5)
C13B 0.0221(8) 0.0340(9) 0.0419(9) 0.0003(6) 0.0087(7) 0.0169(7)
C14B 0.0310(9) 0.0314(9) 0.0290(8) -0.0020(7) 0.0062(7) 0.0142(7)
C15B 0.0292(8) 0.0249(8) 0.0242(8) -0.0007(6) 0.0052(6) 0.0071(6)
N1C 0.0152(6) 0.0246(6) 0.0256(6) 0.0026(5) 0.0031(5) 0.0108(5)
C2C 0.0194(7) 0.0273(8) 0.0335(8) 0.0027(6) 0.0039(6) 0.0168(7)
C3C 0.0207(7) 0.0250(8) 0.0335(9) 0.0006(6) 0.0027(6) 0.0128(7)
C4C 0.0166(7) 0.0298(8) 0.0212(7) 0.0002(6) 0.0013(6) 0.0081(6)
C5C 0.0189(7) 0.0248(7) 0.0280(8) 0.0034(6) 0.0022(6) 0.0103(6)
C6C 0.0191(7) 0.0214(7) 0.0262(7) 0.0032(5) 0.0031(6) 0.0083(6)
O7C 0.0156(5) 0.0354(6) 0.0421(7) 0.0023(4) 0.0039(5) 0.0189(5)
C8C 0.0271(9) 0.0261(9) 0.0601(13) 0.0075(7) 0.0093(8) 0.0168(8)
C9C 0.0264(9) 0.0544(12) 0.0396(10) 0.0021(8) 0.0026(8) 0.0322(9)
N10C 0.0168(6) 0.0336(7) 0.0203(6) 0.0004(5) 0.0005(5) 0.0093(5)
C11C 0.0194(7) 0.0308(8) 0.0269(8) 0.0046(6) 0.0046(6) 0.0106(6)
O12C 0.0216(6) 0.0727(9) 0.0287(6) 0.0032(6) 0.0052(5) 0.0221(6)
C13C 0.0193(8) 0.0406(10) 0.0308(9) 0.0005(7) 0.0025(6) 0.0133(7)
C14C 0.0266(8) 0.0278(8) 0.0389(10) 0.0008(7) 0.0042(7) 0.0183(7)
C15C 0.0290(9) 0.0326(9) 0.0299(9) 0.0010(7) 0.0047(7) 0.0029(7)
O1 0.0234(6) 0.0457(7) 0.0277(6) 0.0057(5) 0.0049(5) 0.0190(5)

loop_
_atom_type_symbol
_atom_type_description
_atom_type_scat_dispersion_real
_atom_type_scat_dispersion_imag
_atom_type_scat_source
C C 0.0033 0.0016 'International Tables Vol C Tables 4.2.6.8 and 6.1.1.4'
H H 0.0000 0.0000 'International Tables Vol C Tables 4.2.6.8 and 6.1.1.4'
D D 0.0000 0.0000 'International Tables Vol C Tables 4.2.6.8 and 6.1.1.4'
N N 0.0061 0.0033 'International Tables Vol C Tables 4.2.6.8 and 6.1.1.4'
O O 0.0106 0.0060 'International Tables Vol C Tables 4.2.6.8 and 6.1.1.4'

loop_
_geom_angle_atom_site_label_1
_geom_angle_atom_site_label_2
_geom_angle_atom_site_label_3
_geom_angle
_geom_angle_publ_flag
O7A N1A C2A 115.78(11) no
O7A N1A C6A 115.87(11) no
C2A N1A C6A 124.21(11) no
N1A C2A C8A 107.81(12) no
N1A C2A C9A 109.14(13) no
C8A C2A C9A 109.16(14) no
N1A C2A C3A 110.20(11) no
C8A C2A C3A 108.61(13) no
C9A C2A C3A 111.82(12) no
C4A C3A C2A 114.35(12) no
C4A C3A H1A 107.9(10) no
C2A C3A H1A 109.4(10) no
C4A C3A H2A 112.0(10) no
C2A C3A H2A 107.1(10) no
H1A C3A H2A 105.8(14) no
N10A C4A C5A 109.19(12) no
N10A C4A C3A 110.38(12) no
C5A C4A C3A 108.15(12) no
N10A C4A H3A 106.6(9) no
C5A C4A H3A 112.4(9) no
C3A C4A H3A 110.1(9) no
C4A C5A C6A 113.78(12) no
C4A C5A H4A 112.1(12) no
C6A C5A H4A 107.1(12) no
C4A C5A H5A 107.2(9) no
C6A C5A H5A 109.4(10) no
H4A C5A H5A 107.2(15) no
N1A C6A C14A 107.71(12) no
N1A C6A C5A 110.10(11) no
C14A C6A C5A 108.81(12) no
N1A C6A C15A 109.44(12) no
C14A C6A C15A 109.59(13) no
C5A C6A C15A 111.12(12) no
C2A C8A H6A 109.3(11) no
C2A C8A H7A 111.4(12) no
H6A C8A H7A 109.9(16) no
C2A C8A H8A 112.1(13) no
H6A C8A H8A 106.5(16) no
H7A C8A H8A 107.5(17) no
C2A C9A H9A 110.4(11) no
C2A C9A H10A 113.2(12) no
H9A C9A H10A 109.3(16) no
C2A C9A H11A 109.7(12) no
H9A C9A H11A 106.5(15) no
H10A C9A H11A 107.5(17) no
C11A N10A C4A 123.20(13) no
C11A N10A H18A 117.1(12) no
C4A N10A H18A 119.4(12) no
O12A C11A N10A 122.40(14) no
O12A C11A C13A 121.91(14) no
N10A C11A C13A 115.68(14) no
C11A C13A H19A 109.5 no
C11A C13A H20A 109.5 no
H19A C13A H20A 109.5 no
C11A C13A H21A 109.5 no
H19A C13A H21A 109.5 no
H20A C13A H21A 109.5 no
C6A C14A H12A 111.4(11) no
C6A C14A H13A 109.0(12) no
H12A C14A H13A 109.4(16) no
C6A C14A H14A 107.7(11) no
H12A C14A H14A 109.0(15) no
H13A C14A H14A 109.2(16) no
C6A C15A H15A 112.1(10) no
C6A C15A H16A 111.4(11) no
H15A C15A H16A 107.5(15) no
C6A C15A H17A 109.1(12) no
H15A C15A H17A 107.4(15) no
H16A C15A H17A 109.3(16) no
O7B N1B C2B 115.80(12) no
O7B N1B C6B 115.71(11) no
C2B N1B C6B 124.61(12) no
N1B C2B C9B 109.47(13) no
N1B C2B C8B 107.61(14) no
C9B C2B C8B 109.45(15) no
N1B C2B C3B 110.10(12) no
C9B C2B C3B 111.15(14) no
C8B C2B C3B 108.99(13) no
C4B C3B C2B 113.69(12) no
C4B C3B H1B 106.7(11) no
C2B C3B H1B 110.3(11) no
C4B C3B H2B 109.3(11) no
C2B C3B H2B 107.7(11) no
H1B C3B H2B 109.1(15) no
N10B C4B C5B 110.33(12) no
N10B C4B C3B 110.29(12) no
C5B C4B C3B 107.76(12) no
N10B C4B H3B 106.5(10) no
C5B C4B H3B 112.6(10) no
C3B C4B H3B 109.4(10) no
C4B C5B C6B 113.03(12) no
C4B C5B H4B 109.5(11) no
C6B C5B H4B 108.0(11) no
C4B C5B H5B 108.9(10) no
C6B C5B H5B 109.0(10) no
H4B C5B H5B 108.2(15) no
N1B C6B C14B 107.46(12) no
N1B C6B C5B 110.30(12) no
C14B C6B C5B 108.53(12) no
N1B C6B C15B 109.09(12) no
C14B C6B C15B 109.81(13) no
C5B C6B C15B 111.57(12) no
C2B C8B H6B 109.2(14) no
C2B C8B H7B 107.3(13) no
H6B C8B H7B 112.4(19) no
C2B C8B H8B 111.2(13) no
H6B C8B H8B 107.2(18) no
H7B C8B H8B 109.5(17) no
C2B C9B H9B 114.1(13) no
C2B C9B H10B 108.1(13) no
H9B C9B H10B 112.1(19) no
C2B C9B H11B 109.2(12) no
H9B C9B H11B 104.6(17) no
H10B C9B H11B 108.5(18) no
C11B N10B C4B 122.51(13) no
C11B N10B H18B 117.9(13) no
C4B N10B H18B 119.5(13) no
O12B C11B N10B 122.67(14) no
O12B C11B C13B 121.20(13) no
N10B C11B C13B 116.13(13) no
C11B C13B H19B 109.5 no
C11B C13B H20B 109.5 no
H19B C13B H20B 109.5 no
C11B C13B H21B 109.5 no
H19B C13B H21B 109.5 no
H20B C13B H21B 109.5 no
C6B C14B H12B 109.1(11) no
C6B C14B H13B 111.6(11) no
H12B C14B H13B 108.0(16) no
C6B C14B H14B 111.7(12) no
H12B C14B H14B 105.7(16) no
H13B C14B H14B 110.5(17) no
C6B C15B H15B 108.9(11) no
C6B C15B H16B 110.4(11) no
H15B C15B H16B 107.0(16) no
C6B C15B H17B 109.9(11) no
H15B C15B H17B 110.5(16) no
H16B C15B H17B 110.1(15) no
O7C N1C C2C 116.08(11) no
O7C N1C C6C 115.49(11) no
C2C N1C C6C 124.39(11) no
N1C C2C C8C 107.70(13) no
N1C C2C C9C 109.48(13) no
C8C C2C C9C 110.00(14) no
N1C C2C C3C 109.51(12) no
C8C C2C C3C 108.84(14) no
C9C C2C C3C 111.23(13) no
C4C C3C C2C 113.53(13) no
C4C C3C H1C 107.2(10) no
C2C C3C H1C 109.2(10) no
C4C C3C H2C 109.6(11) no
C2C C3C H2C 107.3(11) no
H1C C3C H2C 110.0(15) no
N10C C4C C5C 109.25(12) no
N10C C4C C3C 110.23(12) no
C5C C4C C3C 108.23(12) no
N10C C4C H3C 107.1(10) no
C5C C4C H3C 111.1(10) no
C3C C4C H3C 111.0(10) no
C4C C5C C6C 114.20(12) no
C4C C5C H4C 112.9(11) no
C6C C5C H4C 106.0(11) no
C4C C5C H5C 109.4(9) no
C6C C5C H5C 107.5(9) no
H4C C5C H5C 106.4(14) no
N1C C6C C14C 108.32(12) no
N1C C6C C5C 109.68(12) no
C14C C6C C5C 109.06(12) no
N1C C6C C15C 108.50(12) no
C14C C6C C15C 109.12(14) no
C5C C6C C15C 112.08(13) no
C2C C8C H6C 109.8(13) no
C2C C8C H7C 110.2(14) no
H6C C8C H7C 106.8(19) no
C2C C8C H8C 111.6(11) no
H6C C8C H8C 109.5(17) no
H7C C8C H8C 108.8(17) no
C2C C9C H9C 114.2(13) no
C2C C9C H10C 110.8(13) no
H9C C9C H10C 106.7(18) no
C2C C9C H11C 106.8(14) no
H9C C9C H11C 110.8(18) no
H10C C9C H11C 107.3(18) no
C11C N10C C4C 123.81(13) no
C11C N10C H18C 119.9(12) no
C4C N10C H18C 116.2(12) no
O12C C11C N10C 123.04(14) no
O12C C11C C13C 121.34(14) no
N10C C11C C13C 115.62(14) no
C11C C13C H19C 109.5 no
C11C C13C H20C 109.5 no
H19C C13C H20C 109.5 no
C11C C13C H21C 109.5 no
H19C C13C H21C 109.5 no
H20C C13C H21C 109.5 no
C6C C14C H12C 110.3(12) no
C6C C14C H13C 111.5(11) no
H12C C14C H13C 108.5(16) no
C6C C14C H14C 111.3(12) no
H12C C14C H14C 107.5(17) no
H13C C14C H14C 107.7(16) no
C6C C15C H15C 110.2(12) no
C6C C15C H16C 108.0(12) no
H15C C15C H16C 107.5(17) no
C6C C15C H17C 111.2(11) no
H15C C15C H17C 109.9(17) no
H16C C15C H17C 109.9(16) no
H1 O1 H2 104(2) no

loop_
_geom_bond_atom_site_label_1
_geom_bond_atom_site_label_2
_geom_bond_distance
_geom_bond_publ_flag
N1A O7A 1.2872(16) no
N1A C2A 1.4970(18) no
N1A C6A 1.4997(18) no
C2A C8A 1.528(2) no
C2A C9A 1.532(2) no
C2A C3A 1.531(2) no
C3A C4A 1.525(2) no
C3A H1A 0.975(17) no
C3A H2A 0.989(18) no
C4A N10A 1.4606(19) no
C4A C5A 1.520(2) no
C4A H3A 1.029(17) no
C5A C6A 1.530(2) no
C5A H4A 1.01(2) no
C5A H5A 0.975(17) no
C6A C14A 1.529(2) no
C6A C15A 1.534(2) no
C8A H6A 1.01(2) no
C8A H7A 0.96(2) no
C8A H8A 0.97(2) no
C9A H9A 1.01(2) no
C9A H10A 0.95(2) no
C9A H11A 0.99(2) no
N10A C11A 1.3388(19) no
N10A H18A 0.863(19) no
C11A O12A 1.2347(19) no
C11A C13A 1.504(2) no
C13A H19A 0.9600 no
C13A H20A 0.9600 no
C13A H21A 0.9600 no
C14A H12A 0.97(2) no
C14A H13A 0.97(2) no
C14A H14A 1.03(2) no
C15A H15A 1.018(19) no
C15A H16A 0.97(2) no
C15A H17A 0.98(2) no
N1B O7B 1.2901(16) no
N1B C2B 1.4935(19) no
N1B C6B 1.4980(19) no
C2B C9B 1.525(2) no
C2B C8B 1.527(2) no
C2B C3B 1.533(2) no
C3B C4B 1.524(2) no
C3B H1B 0.946(18) no
C3B H2B 0.975(19) no
C4B N10B 1.4596(18) no
C4B C5B 1.523(2) no
C4B H3B 0.978(17) no
C5B C6B 1.531(2) no
C5B H4B 0.99(2) no
C5B H5B 0.991(18) no
C6B C14B 1.524(2) no
C6B C15B 1.532(2) no
C8B H6B 0.93(2) no
C8B H7B 0.97(2) no
C8B H8B 1.02(2) no
C9B H9B 0.95(2) no
C9B H10B 0.97(2) no
C9B H11B 1.02(2) no
N10B C11B 1.3306(19) no
N10B H18B 0.826(19) no
C11B O12B 1.2383(18) no
C11B C13B 1.507(2) no
C13B H19B 0.9600 no
C13B H20B 0.9600 no
C13B H21B 0.9600 no
C14B H12B 1.01(2) no
C14B H13B 0.99(2) no
C14B H14B 0.98(2) no
C15B H15B 0.99(2) no
C15B H16B 1.02(2) no
C15B H17B 0.942(19) no
N1C O7C 1.2902(16) no
N1C C2C 1.4970(18) no
N1C C6C 1.4979(18) no
C2C C8C 1.527(2) no
C2C C9C 1.532(2) no
C2C C3C 1.533(2) no
C3C C4C 1.525(2) no
C3C H1C 1.017(18) no
C3C H2C 0.956(18) no
C4C N10C 1.4623(18) no
C4C C5C 1.517(2) no
C4C H3C 0.979(18) no
C5C C6C 1.531(2) no
C5C H4C 0.98(2) no
C5C H5C 1.016(17) no
C6C C14C 1.526(2) no
C6C C15C 1.534(2) no
C8C H6C 0.95(2) no
C8C H7C 0.95(2) no
C8C H8C 1.03(2) no
C9C H9C 0.98(2) no
C9C H10C 1.02(2) no
C9C H11C 0.95(2) no
N10C C11C 1.333(2) no
N10C H18C 0.89(2) no
C11C O12C 1.2388(19) no
C11C C13C 1.510(2) no
C13C H19C 0.9600 ?
C13C H20C 0.9600 ?
C13C H21C 0.9600 ?
C14C H12C 0.97(2) no
C14C H13C 0.97(2) no
C14C H14C 0.97(2) no
C15C H15C 0.99(2) no
C15C H16C 1.01(2) no
C15C H17C 0.938(19) no
O1 H1 0.84(3) no
O1 H2 0.89(3) no

loop_
_geom_hbond_atom_site_label_D
_geom_hbond_atom_site_label_H
_geom_hbond_atom_site_label_A
_geom_hbond_site_symmetry_A
_geom_hbond_distance_DH
_geom_hbond_distance_HA
_geom_hbond_distance_DA
_geom_hbond_angle_DHA
_geom_hbond_publ_flag
N10A H18A O12B 1_554 0.86(2) 2.01(2) 2.865(2) 173.3(9) yes
N10B H18B O1 . 0.83(2) 2.06(2) 2.862(2) 165.0(10) yes
N10C H18C O12A 1_555 0.89(2) 1.97(2) 2.859(2) 173.3(9) yes
O1 H1 O12C . 0.84(3) 1.94(3) 2.778(2) 174(2) yes
O1 H2 O7C 1_455 0.89(3) 2.00(3) 2.890(2) 174(2) yes
C13C H19C O7C 1_455 0.96 2.65 3.562(2) 158 yes
C13C H21C O12A 1_555 0.96 2.64 3.474(2) 146 yes
C8A H6A O12B 2_546 1.01(2) 2.57(2) 3.516(2) 156.0(10) yes
C9C H10C O1 1_655 1.02(2) 2.61(2) 3.540(2) 151(2) yes

loop_
_geom_torsion_atom_site_label_1
_geom_torsion_atom_site_label_2
_geom_torsion_atom_site_label_3
_geom_torsion_atom_site_label_4
_geom_torsion
_geom_torsion_publ_flag
C4A N10A C11A O12A -1.6(2) no
C4B N10B C11B O12B 2.7(2) no
C4C N10C C11C O12C 2.7(3) no
C3A C4A N10A C11A -91.05(17) no
C3B C4B N10B C11B 94.37(16) no
C3C C4C N10C C11C 99.78(17) no
